data_2011183
loop_
_publ_author_name
'Li, Huanrong'
'Yao, Yingming '
'Shen, Qi'
'Weng, Linhong'

_publ_section_title
;
 Di-\m-isopropoxy-bis[bis(\h^5^-methylcyclopentadienyl)yttrium(III)]
;
_journal_issue 7
_journal_name_full 'Acta Crystallographica Section C'
_journal_page_first 747
_journal_page_last 748
_journal_paper_doi 10.1107/S0108270100004133
_journal_volume 56
_journal_year 2000
_chemical_formula_iupac '[Y2 (C6 H7)4 (C3 H7 O)2]'
_chemical_formula_sum 'C30 H42 O2 Y2'
_chemical_formula_weight 612.46
_chemical_name_systematic
;
tetrakis[1,1,2,2(\h^5^)-methylcyclopentadienyl]di-\m-isopropxy-
1:2\k^2^O-diyttrium(III)(Y-Y)
;
_space_group_IT_number 14
_symmetry_cell_setting monoclinic
_symmetry_space_group_name_Hall '-P 2yn'
_symmetry_space_group_name_H-M 'P 1 21/n 1'
_cell_angle_alpha 90.00
_cell_angle_beta 97.212(2)
_cell_angle_gamma 90.00
_cell_formula_units_Z 2
_cell_length_a 9.8370(8)
_cell_length_b 12.3820(9)
_cell_length_c 12.1515(9)
_cell_measurement_reflns_used 4567
_cell_measurement_temperature 298(2)
_cell_measurement_theta_max 26.04
_cell_measurement_theta_min 2.36
_cell_volume 1468.36(19)
_computing_cell_refinement 'SAINT (Bruker, 1997)'
_computing_data_collection 'SMART (Bruker, 1997)'
_computing_data_reduction SAINT
_computing_molecular_graphics 'SHELXTL (Sheldrick, 1997b)'
_computing_publication_material SHELXTL
_computing_structure_refinement 'SHELXL97 (Sheldrick, 1997a)'
_computing_structure_solution 'SHELXS97 (Sheldrick, 1990)'
_diffrn_ambient_temperature 298(2)
_diffrn_measured_fraction_theta_full .996
_diffrn_measured_fraction_theta_max .996
_diffrn_measurement_device_type 'Siemens SMART CCD area detector query'
_diffrn_measurement_method '\w scan'
_diffrn_radiation_monochromator graphite
_diffrn_radiation_source 'fine-focus sealed tube'
_diffrn_radiation_type MoK\a
_diffrn_radiation_wavelength .71073
_diffrn_reflns_av_R_equivalents .033
_diffrn_reflns_av_sigmaI/netI .032
_diffrn_reflns_limit_h_max 12
_diffrn_reflns_limit_h_min -12
_diffrn_reflns_limit_k_max 15
_diffrn_reflns_limit_k_min -9
_diffrn_reflns_limit_l_max 15
_diffrn_reflns_limit_l_min -14
_diffrn_reflns_number 6773
_diffrn_reflns_theta_full 26.40
_diffrn_reflns_theta_max 26.40
_diffrn_reflns_theta_min 2.36
_diffrn_standards_decay_% 9.6
_exptl_absorpt_coefficient_mu 3.955
_exptl_absorpt_correction_T_max .305
_exptl_absorpt_correction_T_min .132
_exptl_absorpt_correction_type empirical
_exptl_absorpt_process_details '(SADABS; Sheldrick, 1996)'
_exptl_crystal_colour colourless
_exptl_crystal_density_diffrn 1.385
_exptl_crystal_density_method 'not measured'
_exptl_crystal_description prismatic
_exptl_crystal_F_000 632
_exptl_crystal_size_max .50
_exptl_crystal_size_mid .35
_exptl_crystal_size_min .30
_refine_diff_density_max .886
_refine_diff_density_min -.818
_refine_ls_extinction_method none
_refine_ls_goodness_of_fit_ref 1.086
_refine_ls_hydrogen_treatment constr
_refine_ls_matrix_type full
_refine_ls_number_parameters 154
_refine_ls_number_reflns 3002
_refine_ls_number_restraints 0
_refine_ls_restrained_S_all 1.086
_refine_ls_R_factor_all .044
_refine_ls_R_factor_gt .036
_refine_ls_shift/su_max .002
_refine_ls_shift/su_mean .000
_refine_ls_structure_factor_coef Fsqd
_refine_ls_weighting_details 'calc w = 1/[\s^2^(Fo^2^)+(0.0628P)^2^] where P=(Fo^2^+2Fc^2^)/3'
_refine_ls_weighting_scheme calc
_refine_ls_wR_factor_ref .099
_reflns_number_gt 2484
_reflns_number_total 3002
_reflns_threshold_expression I>2\s(I)
_cod_data_source_file ta1289.cif
_cod_data_source_block I
_cod_depositor_comments
;
The following automatic conversions were performed:

'_chemical_melting_point' value 'not measured' was changed to '?' -
the value is undefined or not given.

Automatic conversion script
Id: cif_fix_values 1715 2011-07-08 13:25:40Z adriana 
;
_cod_original_sg_symbol_H-M 'P 21/n'
_cod_database_code 2011183

loop_
_symmetry_equiv_pos_as_xyz
'x, y, z'
'-x+1/2, y+1/2, -z+1/2'
'-x, -y, -z'
'x-1/2, -y-1/2, z-1/2'

loop_
_atom_site_label
_atom_site_fract_x
_atom_site_fract_y
_atom_site_fract_z
_atom_site_U_iso_or_equiv
_atom_site_adp_type
_atom_site_calc_flag
_atom_site_refinement_flags
_atom_site_occupancy
_atom_site_disorder_assembly
_atom_site_disorder_group
_atom_site_type_symbol
Y1 .02541(3) 1.01773(2) .35923(2) .03312(12) Uani d . 1 . . Y
O1 .10623(18) .92928(16) .51278(15) .0353(4) Uani d . 1 . . O
C1 .2088(4) .8509(3) .5487(4) .0751(12) Uani d . 1 . . C
H1A .2027 .8442 .6283 .090 Uiso calc R 1 . . H
C2 .1750(4) .7413(3) .5057(3) .0626(10) Uani d . 1 . . C
H2A .0808 .7257 .5121 .094 Uiso calc R 1 . . H
H2B .2326 .6896 .5479 .094 Uiso calc R 1 . . H
H2C .1898 .7375 .4292 .094 Uiso calc R 1 . . H
C3 .3497(3) .8873(4) .5450(5) .0859(14) Uani d . 1 . . C
H3A .3605 .9591 .5748 .129 Uiso calc R 1 . . H
H3B .3693 .8873 .4696 .129 Uiso calc R 1 . . H
H3C .4119 .8394 .5883 .129 Uiso calc R 1 . . H
C4 .1296(4) 1.1536(3) .2205(3) .0656(11) Uani d . 1 . . C
H4A .1025 1.1558 .1401 .079 Uiso calc R 1 . . H
C5 .0752(4) 1.2181(3) .2958(4) .0722(12) Uani d . 1 . . C
H5A .0064 1.2747 .2779 .087 Uiso calc R 1 . . H
C6 .1542(4) 1.2051(3) .3947(4) .0691(11) Uani d . 1 . . C
H6A .1491 1.2508 .4598 .083 Uiso calc R 1 . . H
C7 .2574(4) 1.1315(3) .3846(3) .0647(10) Uani d . 1 . . C
H7A .3367 1.1178 .4401 .078 Uiso calc R 1 . . H
C8 .2428(4) 1.0969(3) .2729(4) .0644(10) Uani d . 1 . . C
C9 .3347(6) 1.0209(4) .2209(6) .0996(19) Uani d . 1 . . C
H9A .4074 1.0610 .1940 .149 Uiso calc R 1 . . H
H9B .2828 .9838 .1602 .149 Uiso calc R 1 . . H
H9C .3730 .9693 .2751 .149 Uiso calc R 1 . . H
C10 -.1942(4) .9093(4) .2691(3) .0758(13) Uani d . 1 . . C
H10A -.2837 .9090 .2966 .091 Uiso calc R 1 . . H
C11 -.0918(5) .8327(3) .2942(3) .0709(12) Uani d . 1 . . C
H11A -.0984 .7694 .3418 .085 Uiso calc R 1 . . H
C12 .0053(4) .8477(3) .2254(3) .0657(10) Uani d . 1 . . C
H12A .0798 .7972 .2163 .079 Uiso calc R 1 . . H
C13 -.0340(4) .9318(4) .1564(3) .0610(10) Uani d . 1 . . C
H13A .0096 .9521 .0912 .073 Uiso calc R 1 . . H
C14 -.1591(5) .9728(3) .1825(3) .0643(11) Uani d . 1 . . C
C15 -.2409(7) 1.0634(5) .1224(5) .127(3) Uani d . 1 . . C
H15A -.3017 1.0342 .0617 .191 Uiso calc R 1 . . H
H15B -.1795 1.1139 .0944 .191 Uiso calc R 1 . . H
H15C -.2933 1.0996 .1728 .191 Uiso calc R 1 . . H

loop_
_atom_site_aniso_label
_atom_site_aniso_U_11
_atom_site_aniso_U_22
_atom_site_aniso_U_33
_atom_site_aniso_U_12
_atom_site_aniso_U_13
_atom_site_aniso_U_23
Y1 .04355(18) .02590(18) .03048(17) -.00484(11) .00682(11) .00056(10)
O1 .0384(10) .0291(11) .0382(10) .0050(8) .0036(8) .0020(8)
C1 .057(2) .049(2) .117(4) .0144(18) .002(2) .005(2)
C2 .078(3) .043(2) .068(2) .0250(18) .0126(19) -.0035(18)
C3 .041(2) .080(3) .135(4) .0178(19) .005(2) .026(3)
C4 .081(3) .059(2) .058(2) -.018(2) .018(2) .023(2)
C5 .088(3) .035(2) .100(3) -.0030(19) .038(3) .017(2)
C6 .089(3) .046(2) .078(3) -.032(2) .032(2) -.011(2)
C7 .055(2) .065(3) .076(3) -.0277(19) .0128(18) .011(2)
C8 .064(2) .049(2) .089(3) -.0143(18) .044(2) .002(2)
C9 .102(4) .090(4) .120(5) .001(3) .062(4) -.002(3)
C10 .061(2) .103(4) .064(2) -.034(2) .0093(19) -.039(3)
C11 .108(3) .042(2) .057(2) -.026(2) -.015(2) -.0039(18)
C12 .089(3) .042(2) .063(2) .0100(19) -.003(2) -.0197(19)
C13 .092(3) .054(3) .0377(17) .000(2) .0076(18) -.0162(16)
C14 .079(3) .058(2) .049(2) .0082(19) -.021(2) -.0175(19)
C15 .156(6) .101(4) .105(4) .055(4) -.062(4) -.020(4)

loop_
_atom_type_symbol
_atom_type_description
_atom_type_scat_dispersion_real
_atom_type_scat_dispersion_imag
_atom_type_scat_source
C C .0033 .0016 'International Tables Vol C Tables 4.2.6.8 and 6.1.1.4'
H H .0000 .0000 'International Tables Vol C Tables 4.2.6.8 and 6.1.1.4'
O O .0106 .0060 'International Tables Vol C Tables 4.2.6.8 and 6.1.1.4'
Y Y -2.7962 3.5667 'International Tables Vol C Tables 4.2.6.8 and 6.1.1.4'

loop_
_geom_angle_atom_site_label_1
_geom_angle_atom_site_label_2
_geom_angle_atom_site_label_3
_geom_angle_site_symmetry_1
_geom_angle_site_symmetry_3
_geom_angle
_geom_angle_publ_flag
O1 Y1 O1 . 3_576 74.86(7) yes
Cp1 Y1 Cp2 . . 124.0 yes
O1 Y1 C11 . . 85.43(10) no
O1 Y1 C11 3_576 . 101.11(12) no
O1 Y1 C6 . . 100.45(12) no
O1 Y1 C6 3_576 . 86.39(10) no
C11 Y1 C6 . . 171.54(13) no
O1 Y1 C12 . . 96.59(10) no
O1 Y1 C12 3_576 . 130.70(11) no
C11 Y1 C12 . . 29.75(13) no
C6 Y1 C12 . . 142.30(14) no
O1 Y1 C10 . . 106.47(13) no
O1 Y1 C10 3_576 . 85.62(10) no
C11 Y1 C10 . . 30.39(14) no
C6 Y1 C10 . . 148.76(16) no
C12 Y1 C10 . . 49.66(13) no
O1 Y1 C5 . . 130.01(13) no
O1 Y1 C5 3_576 . 94.08(10) no
C11 Y1 C5 . . 144.24(14) no
C6 Y1 C5 . . 29.57(13) no
C12 Y1 C5 . . 124.39(14) no
C10 Y1 C5 . . 121.38(17) no
O1 Y1 C7 . . 87.28(10) no
O1 Y1 C7 3_576 . 108.98(11) no
C11 Y1 C7 . . 145.92(15) no
C6 Y1 C7 . . 30.09(13) no
C12 Y1 C7 . . 119.16(14) no
C10 Y1 C7 . . 162.42(13) no
C5 Y1 C7 . . 49.84(14) no
O1 Y1 C4 . . 135.55(10) no
O1 Y1 C4 3_576 . 123.58(11) no
C11 Y1 C4 . . 123.00(13) no
C6 Y1 C4 . . 48.65(13) no
C12 Y1 C4 . . 96.77(14) no
C10 Y1 C4 . . 114.42(14) no
C5 Y1 C4 . . 29.82(12) no
C7 Y1 C4 . . 49.50(13) no
O1 Y1 C13 . . 126.14(11) no
O1 Y1 C13 3_576 . 132.49(10) no
C11 Y1 C13 . . 49.01(13) no
C6 Y1 C13 . . 122.76(13) no
C12 Y1 C13 . . 29.59(12) no
C10 Y1 C13 . . 49.38(12) no
C5 Y1 C13 . . 97.51(15) no
C7 Y1 C13 . . 113.62(12) no
C4 Y1 C13 . . 74.15(13) no
O1 Y1 C8 . . 106.83(11) no
O1 Y1 C8 3_576 . 136.22(10) no
C11 Y1 C8 . . 122.66(14) no
C6 Y1 C8 . . 49.91(12) no
C12 Y1 C8 . . 92.99(14) no
C10 Y1 C8 . . 132.02(13) no
C5 Y1 C8 . . 50.33(12) no
C7 Y1 C8 . . 30.64(12) no
C4 Y1 C8 . . 30.29(12) no
C13 Y1 C8 . . 82.99(13) no
O1 Y1 C14 . . 134.64(11) no
O1 Y1 C14 3_576 . 102.92(11) no
C11 Y1 C14 . . 49.94(13) no
C6 Y1 C14 . . 124.83(14) no
C12 Y1 C14 . . 49.88(12) no
C10 Y1 C14 . . 30.14(13) no
C5 Y1 C14 . . 95.27(15) no
C7 Y1 C14 . . 133.11(14) no
C4 Y1 C14 . . 84.29(14) no
C13 Y1 C14 . . 30.31(12) no
C8 Y1 C14 . . 104.74(15) no
C1 O1 Y1 . . 139.1(2) no
C1 O1 Y1 . 3_576 115.7(2) no
Y1 O1 Y1 . 3_576 105.14(7) yes
O1 C1 C3 . . 114.7(3) no
O1 C1 C2 . . 113.4(3) no
C3 C1 C2 . . 116.3(4) no
C5 C4 C8 . . 110.1(4) no
C5 C4 Y1 . . 74.5(2) no
C8 C4 Y1 . . 75.17(19) no
C6 C5 C4 . . 107.1(4) no
C6 C5 Y1 . . 74.8(2) no
C4 C5 Y1 . . 75.6(2) no
C5 C6 C7 . . 110.2(4) no
C5 C6 Y1 . . 75.6(2) no
C7 C6 Y1 . . 75.6(2) no
C6 C7 C8 . . 107.3(4) no
C6 C7 Y1 . . 74.4(2) no
C8 C7 Y1 . . 75.3(2) no
C4 C8 C7 . . 105.3(4) no
C4 C8 C9 . . 127.6(5) no
C7 C8 C9 . . 127.0(5) no
C4 C8 Y1 . . 74.54(19) no
C7 C8 Y1 . . 74.06(18) no
C9 C8 Y1 . . 119.2(3) no
C11 C10 C14 . . 108.1(4) no
C11 C10 Y1 . . 74.1(2) no
C14 C10 Y1 . . 76.1(2) no
C12 C11 C10 . . 108.5(4) no
C12 C11 Y1 . . 75.6(2) no
C10 C11 Y1 . . 75.5(2) no
C11 C12 C13 . . 108.4(4) no
C11 C12 Y1 . . 74.7(2) no
C13 C12 Y1 . . 76.3(2) no
C12 C13 C14 . . 109.1(4) no
C12 C13 Y1 . . 74.08(19) no
C14 C13 Y1 . . 75.2(2) no
C10 C14 C13 . . 105.9(4) no
C10 C14 C15 . . 128.1(5) no
C13 C14 C15 . . 125.9(5) no
C10 C14 Y1 . . 73.8(2) no
C13 C14 Y1 . . 74.5(2) no
C15 C14 Y1 . . 119.8(3) no

loop_
_geom_bond_atom_site_label_1
_geom_bond_atom_site_label_2
_geom_bond_site_symmetry_2
_geom_bond_distance
_geom_bond_publ_flag
Y1 O1 . 2.2228(19) yes
Y1 O1 3_576 2.2432(18) yes
Y1 C11 . 2.641(4) yes
Y1 C6 . 2.652(4) yes
Y1 C12 . 2.653(3) yes
Y1 C10 . 2.660(3) yes
Y1 C5 . 2.661(4) yes
Y1 C7 . 2.667(3) yes
Y1 C4 . 2.675(3) yes
Y1 C13 . 2.680(3) yes
Y1 C8 . 2.683(3) yes
Y1 C14 . 2.690(4) yes
O1 C1 . 1.428(4) no
O1 Y1 3_576 2.2432(18) no
C1 C3 . 1.464(5) no
C1 C2 . 1.477(5) no
C4 C5 . 1.373(6) no
C4 C8 . 1.400(5) no
C5 C6 . 1.356(6) no
C6 C7 . 1.381(6) no
C7 C8 . 1.414(6) no
C8 C9 . 1.499(6) no
C10 C11 . 1.390(6) no
C10 C14 . 1.391(6) no
C11 C12 . 1.359(6) no
C12 C13 . 1.362(6) no
C13 C14 . 1.404(6) no
C14 C15 . 1.514(6) no
